data_7150821
loop_
_publ_author_name
'Bernat, Virginie'
'Andr\'e, Chantal'
'Andr\'e-Barr\`es, Christiane'

_publ_section_title
;
 Weak chemiluminescence emission during base induced rearrangement of
 G-factors
;
_journal_issue 3
_journal_name_full 'Organic &amp;  Biomolecular Chemistry'
_journal_page_first 454
_journal_page_last 457
_journal_paper_doi 10.1039/b715491g
_journal_volume 6
_journal_year 2008
_chemical_formula_sum 'C22 H30 Mg O10'
_chemical_formula_weight 478.77
_chemical_name_systematic
; 
 ? 
;
_space_group_IT_number 2
_symmetry_cell_setting triclinic
_symmetry_space_group_name_Hall '-P 1'
_symmetry_space_group_name_H-M 'P -1'
_atom_sites_solution_hydrogens geom
_atom_sites_solution_primary direct
_atom_sites_solution_secondary difmap
_audit_creation_method SHELXL-97
_cell_angle_alpha 97.164(8)
_cell_angle_beta 94.153(8)
_cell_angle_gamma 116.289(8)
_cell_formula_units_Z 1
_cell_length_a 8.279(3)
_cell_length_b 8.724(3)
_cell_length_c 9.245(4)
_cell_measurement_reflns_used 544
_cell_measurement_temperature 173(2)
_cell_measurement_theta_max 25.801
_cell_measurement_theta_min 2.244
_cell_volume 587.8(4)
_computing_cell_refinement 'Bruker SMART'
_computing_data_collection 'Bruker SMART'
_computing_data_reduction 'Bruker SHELXTL'
_computing_molecular_graphics 'Bruker SHELXTL'
_computing_publication_material 'Bruker SHELXTL'
_computing_structure_refinement 'SHELXL-97 (Sheldrick, 1997)'
_computing_structure_solution 'SHELXS-97 (Sheldrick, 1990)'
_diffrn_ambient_temperature 173(2)
_diffrn_measured_fraction_theta_full 0.982
_diffrn_measured_fraction_theta_max 0.982
_diffrn_measurement_device_type 'Bruker CCD detector'
_diffrn_measurement_method 'phi and omega scans'
_diffrn_radiation_monochromator graphite
_diffrn_radiation_source 'fine-focus sealed tube'
_diffrn_radiation_type MoK\a
_diffrn_radiation_wavelength 0.71073
_diffrn_reflns_av_R_equivalents 0.1123
_diffrn_reflns_av_sigmaI/netI 0.1527
_diffrn_reflns_limit_h_max 9
_diffrn_reflns_limit_h_min -8
_diffrn_reflns_limit_k_max 5
_diffrn_reflns_limit_k_min -9
_diffrn_reflns_limit_l_max 10
_diffrn_reflns_limit_l_min -9
_diffrn_reflns_number 2627
_diffrn_reflns_theta_full 23.25
_diffrn_reflns_theta_max 23.25
_diffrn_reflns_theta_min 5.25
_exptl_absorpt_coefficient_mu 0.130
_exptl_absorpt_correction_type none
_exptl_crystal_colour colorless
_exptl_crystal_density_diffrn 1.352
_exptl_crystal_density_method 'not measured'
_exptl_crystal_description plate
_exptl_crystal_F_000 254
_exptl_crystal_size_max 0.4
_exptl_crystal_size_mid 0.3
_exptl_crystal_size_min 0.1
_refine_diff_density_max 0.261
_refine_diff_density_min -0.266
_refine_diff_density_rms 0.062
_refine_ls_extinction_method none
_refine_ls_goodness_of_fit_ref 0.921
_refine_ls_hydrogen_treatment mixed
_refine_ls_matrix_type full
_refine_ls_number_parameters 163
_refine_ls_number_reflns 1656
_refine_ls_number_restraints 0
_refine_ls_restrained_S_all 0.921
_refine_ls_R_factor_all 0.1287
_refine_ls_R_factor_gt 0.0600
_refine_ls_shift/su_max 0.000
_refine_ls_shift/su_mean 0.000
_refine_ls_structure_factor_coef Fsqd
_refine_ls_weighting_details 'calc w=1/[\s^2^(Fo^2^)+(0.0403P)^2^+0.0000P] where P=(Fo^2^+2Fc^2^)/3'
_refine_ls_weighting_scheme calc
_refine_ls_wR_factor_gt 0.1115
_refine_ls_wR_factor_ref 0.1347
_reflns_number_gt 936
_reflns_number_total 1656
_reflns_threshold_expression >2sigma(I)
_cod_data_source_file b715491g.txt
_cod_data_source_block A
_cod_depositor_comments
;
The following automatic conversions were performed:
'_symmetry_cell_setting' value 'Triclinic' changed to 'triclinic'
according to '/home/saulius/struct/CIF-dictionaries/cif_core.dic'
dictionary named 'cif_core.dic' version 2.4.1 from 2010-06-29.

Automatic conversion script
Id: cif_fix_enum 1527 2010-12-29 10:47:43Z saulius 
;
_cod_original_sg_symbol_H-M P-1
_cod_original_formula_sum 'C22 H30 Mg1 O10'
_cod_database_code 7150821

loop_
_symmetry_equiv_pos_as_xyz
'x, y, z'
'-x, -y, -z'

loop_
_atom_site_label
_atom_site_type_symbol
_atom_site_fract_x
_atom_site_fract_y
_atom_site_fract_z
_atom_site_U_iso_or_equiv
_atom_site_adp_type
_atom_site_occupancy
_atom_site_symmetry_multiplicity
_atom_site_calc_flag
_atom_site_refinement_flags
_atom_site_disorder_assembly
_atom_site_disorder_group
C1 C 0.5282(7) 0.7456(7) 0.9510(6) 0.0484(16) Uani 1 1 d . . .
H1A H 0.4817 0.8018 1.0234 0.073 Uiso 1 1 calc R . .
H1B H 0.6589 0.8189 0.9535 0.073 Uiso 1 1 calc R . .
H1C H 0.5077 0.6325 0.9746 0.073 Uiso 1 1 calc R . .
C2 C 0.4283(5) 0.7197(6) 0.7962(5) 0.0244(11) Uani 1 1 d . . .
C3 C 0.4996(7) 0.6292(7) 0.6809(7) 0.0466(15) Uani 1 1 d . . .
H3A H 0.4764 0.5151 0.7035 0.070 Uiso 1 1 calc R . .
H3B H 0.6308 0.7006 0.6838 0.070 Uiso 1 1 calc R . .
H3C H 0.4368 0.6148 0.5824 0.070 Uiso 1 1 calc R . .
C4 C 0.4649(6) 0.8938(6) 0.7539(5) 0.0223(11) Uani 1 1 d . . .
C5 C 0.3225(5) 0.9182(6) 0.6792(5) 0.0201(11) Uani 1 1 d . . .
C6 C 0.1339(6) 0.7914(6) 0.6664(5) 0.0199(11) Uani 1 1 d . . .
C7 C 0.0813(6) 0.6509(6) 0.7619(5) 0.0233(11) Uani 1 1 d . . .
C8 C 0.0633(6) 0.7411(6) 0.9128(5) 0.0328(13) Uani 1 1 d . . .
H8A H 0.0205 0.6563 0.9791 0.049 Uiso 1 1 calc R . .
H8B H -0.0242 0.7868 0.8968 0.049 Uiso 1 1 calc R . .
H8C H 0.1821 0.8366 0.9570 0.049 Uiso 1 1 calc R . .
C9 C -0.1009(6) 0.4941(6) 0.6974(5) 0.0322(12) Uani 1 1 d . . .
H9A H -0.0870 0.4332 0.6064 0.048 Uiso 1 1 calc R . .
H9B H -0.1926 0.5336 0.6759 0.048 Uiso 1 1 calc R . .
H9C H -0.1399 0.4151 0.7687 0.048 Uiso 1 1 calc R . .
C10 C 0.2270(6) 0.5961(6) 0.7911(5) 0.0255(11) Uani 1 1 d . . .
C11 C 0.3733(6) 1.0753(6) 0.6222(5) 0.0221(11) Uani 1 1 d . . .
H11 H 0.5003 1.1507 0.6349 0.026 Uiso 1 1 calc R . .
Mg1 Mg 0.0000 1.0000 0.5000 0.0255(6) Uani 1 2 d S . .
O1 O 0.6259(4) 1.0122(4) 0.7812(4) 0.0326(9) Uani 1 1 d . . .
O2 O 0.1866(4) 0.4481(4) 0.8159(4) 0.0389(10) Uani 1 1 d . . .
O3 O 0.0331(5) 0.9065(5) 0.2929(4) 0.0329(9) Uani 1 1 d . . .
H3O H 0.133(12) 0.900(10) 0.289(9) 0.13(4) Uiso 1 1 d . . .
H3P H -0.033(8) 0.798(8) 0.245(6) 0.06(2) Uiso 1 1 d . . .
O4 O 0.0084(4) 0.7994(4) 0.5897(3) 0.0265(8) Uani 1 1 d . . .
O5 O 0.2749(4) 1.1274(4) 0.5584(3) 0.0292(8) Uani 1 1 d . . .

loop_
_atom_site_aniso_label
_atom_site_aniso_U_11
_atom_site_aniso_U_22
_atom_site_aniso_U_33
_atom_site_aniso_U_23
_atom_site_aniso_U_13
_atom_site_aniso_U_12
C1 0.036(3) 0.032(3) 0.059(4) 0.015(3) -0.011(3) 0.000(3)
C2 0.017(2) 0.024(3) 0.029(3) 0.006(2) 0.005(2) 0.006(2)
C3 0.046(3) 0.030(3) 0.071(4) 0.017(3) 0.034(3) 0.017(3)
C4 0.020(3) 0.023(3) 0.020(3) 0.005(2) 0.010(2) 0.005(2)
C5 0.018(2) 0.018(3) 0.020(3) 0.004(2) 0.005(2) 0.004(2)
C6 0.023(2) 0.017(3) 0.017(3) -0.002(2) 0.004(2) 0.008(2)
C7 0.019(2) 0.019(3) 0.027(3) 0.009(2) 0.007(2) 0.002(2)
C8 0.034(3) 0.030(3) 0.030(3) 0.009(2) 0.011(2) 0.009(2)
C9 0.027(3) 0.020(3) 0.040(3) 0.013(2) 0.007(2) 0.000(2)
C10 0.029(3) 0.022(3) 0.021(3) 0.008(2) 0.006(2) 0.006(2)
C11 0.019(2) 0.018(3) 0.022(3) 0.003(2) 0.006(2) 0.001(2)
Mg1 0.0205(12) 0.0234(14) 0.0293(14) 0.0110(11) 0.0033(10) 0.0055(11)
O1 0.0180(17) 0.031(2) 0.040(2) 0.0093(17) 0.0034(15) 0.0029(17)
O2 0.031(2) 0.031(2) 0.052(2) 0.0166(19) 0.0083(17) 0.0097(18)
O3 0.026(2) 0.029(2) 0.038(2) 0.0056(19) 0.0072(17) 0.0062(19)
O4 0.0147(16) 0.027(2) 0.031(2) 0.0096(16) 0.0018(15) 0.0023(16)
O5 0.0205(17) 0.027(2) 0.036(2) 0.0160(16) 0.0035(15) 0.0042(16)

loop_
_atom_type_symbol
_atom_type_description
_atom_type_scat_dispersion_real
_atom_type_scat_dispersion_imag
_atom_type_scat_source
C C 0.0033 0.0016 'International Tables Vol C Tables 4.2.6.8 and 6.1.1.4'
H H 0.0000 0.0000 'International Tables Vol C Tables 4.2.6.8 and 6.1.1.4'
O O 0.0106 0.0060 'International Tables Vol C Tables 4.2.6.8 and 6.1.1.4'
Mg Mg 0.0486 0.0363 'International Tables Vol C Tables 4.2.6.8 and 6.1.1.4'

loop_
_geom_angle_atom_site_label_1
_geom_angle_atom_site_label_2
_geom_angle_atom_site_label_3
_geom_angle
_geom_angle_site_symmetry_1
_geom_angle_site_symmetry_3
_geom_angle_publ_flag
C4 C2 C10 114.2(4) . . ?
C4 C2 C1 110.6(4) . . ?
C10 C2 C1 108.9(4) . . ?
C4 C2 C3 107.0(4) . . ?
C10 C2 C3 106.1(4) . . ?
C1 C2 C3 109.9(4) . . ?
O1 C4 C5 121.6(4) . . ?
O1 C4 C2 117.3(4) . . ?
C5 C4 C2 121.1(4) . . ?
C11 C5 C4 117.5(4) . . ?
C11 C5 C6 121.1(4) . . ?
C4 C5 C6 121.3(4) . . ?
O4 C6 C5 123.0(4) . . ?
O4 C6 C7 117.7(4) . . ?
C5 C6 C7 119.1(4) . . ?
C10 C7 C6 112.8(3) . . ?
C10 C7 C9 111.0(4) . . ?
C6 C7 C9 111.7(4) . . ?
C10 C7 C8 107.2(4) . . ?
C6 C7 C8 104.1(3) . . ?
C9 C7 C8 109.7(4) . . ?
O2 C10 C7 120.3(4) . . ?
O2 C10 C2 117.6(4) . . ?
C7 C10 C2 122.0(4) . . ?
O5 C11 C5 129.2(4) . . ?
O5 Mg1 O5 180.0 . 2_576 ?
O5 Mg1 O4 86.50(11) . . ?
O5 Mg1 O4 93.50(11) 2_576 . ?
O5 Mg1 O4 93.50(11) . 2_576 ?
O5 Mg1 O4 86.50(11) 2_576 2_576 ?
O4 Mg1 O4 180.00 . 2_576 ?
O5 Mg1 O3 90.04(14) . . ?
O5 Mg1 O3 89.96(14) 2_576 . ?
O4 Mg1 O3 93.29(13) . . ?
O4 Mg1 O3 86.71(13) 2_576 . ?
O5 Mg1 O3 89.96(14) . 2_576 ?
O5 Mg1 O3 90.04(14) 2_576 2_576 ?
O4 Mg1 O3 86.71(13) . 2_576 ?
O4 Mg1 O3 93.29(13) 2_576 2_576 ?
O3 Mg1 O3 180.0 . 2_576 ?
C6 O4 Mg1 131.2(3) . . ?
C11 O5 Mg1 127.7(3) . . ?

loop_
_geom_bond_atom_site_label_1
_geom_bond_atom_site_label_2
_geom_bond_distance
_geom_bond_site_symmetry_2
_geom_bond_publ_flag
C1 C2 1.538(6) . ?
C2 C4 1.519(6) . ?
C2 C10 1.525(6) . ?
C2 C3 1.551(6) . ?
C4 O1 1.255(5) . ?
C4 C5 1.433(6) . ?
C5 C11 1.426(6) . ?
C5 C6 1.445(6) . ?
C6 O4 1.248(5) . ?
C6 C7 1.524(6) . ?
C7 C10 1.501(6) . ?
C7 C9 1.530(6) . ?
C7 C8 1.565(6) . ?
C10 O2 1.239(5) . ?
C11 O5 1.242(5) . ?
Mg1 O5 2.034(3) . ?
Mg1 O5 2.034(3) 2_576 ?
Mg1 O4 2.053(3) . ?
Mg1 O4 2.053(3) 2_576 ?
Mg1 O3 2.072(4) . ?
Mg1 O3 2.072(4) 2_576 ?
